data_1505420
loop_
_publ_author_name
'Moreno, Benjamin'
'Quehen, Cindy'
'Rose-H\'el\`ene, Maureen'
'Leclerc, Eric'
'Quirion, Jean-Charles'

_publ_section_title
;
 Addition of difluoromethyl radicals to glycals: a new route to
 alpha-CF2-D-glycosides.
;
_journal_issue 13
_journal_name_full 'Organic letters'
_journal_page_first 2477
_journal_page_last 2480
_journal_paper_doi 10.1021/ol070835f
_journal_volume 9
_journal_year 2007
_chemical_absolute_configuration unk
_chemical_compound_source 'synthesis as described'
_chemical_formula_moiety 'C31 H34 F2 O7'
_chemical_formula_sum 'C31 H34 F2 O7'
_chemical_formula_weight 556.58
_chemical_name_systematic
;
 ?
;
_space_group_IT_number 19
_symmetry_cell_setting orthorhombic
_symmetry_Int_Tables_number 19
_symmetry_space_group_name_Hall 'P 2ac 2ab'
_symmetry_space_group_name_H-M 'P 21 21 21'
_atom_sites_solution_hydrogens geom
_atom_sites_solution_primary direct
_atom_sites_solution_secondary difmap
_audit_conform_dict_location ftp://ftp.iucr.org/pub/cif_core.dic
_audit_conform_dict_name cif_core.dic
_audit_conform_dict_version 2.3
_audit_creation_date 2007-01-18T17:48:11-00:00
_audit_creation_method 'WinGX routine CIF_UPDATE'
_cell_angle_alpha 90
_cell_angle_beta 90
_cell_angle_gamma 90
_cell_formula_units_Z 4
_cell_length_a 9.8480(7)
_cell_length_b 9.7040(7)
_cell_length_c 30.580(2)
_cell_measurement_reflns_used 0
_cell_measurement_temperature 293(2)
_cell_measurement_theta_max 0
_cell_measurement_theta_min 0
_cell_measurement_wavelength 0.71073
_cell_volume 2922.4(4)
_computing_molecular_graphics 'Ortep-3 for Windows (Farrugia, 1997)'
_computing_publication_material 'WinGX publication routines (Farrugia, 1999)'
_computing_structure_refinement 'SHELXL-97 (Sheldrick, 1997)'
_computing_structure_solution 'SIR92 (Giacovazzo et al, 1993)'
_diffrn_ambient_temperature 293(2)
_diffrn_measured_fraction_theta_full 0.808
_diffrn_measured_fraction_theta_max 0.808
_diffrn_radiation_monochromator graphite
_diffrn_radiation_probe x-ray
_diffrn_radiation_type MoK\a
_diffrn_radiation_wavelength 0.71073
_diffrn_reflns_av_R_equivalents 0.0347
_diffrn_reflns_av_unetI/netI 0.0474
_diffrn_reflns_limit_h_max 12
_diffrn_reflns_limit_h_min -10
_diffrn_reflns_limit_k_max 12
_diffrn_reflns_limit_k_min -12
_diffrn_reflns_limit_l_max 38
_diffrn_reflns_limit_l_min -35
_diffrn_reflns_number 12743
_diffrn_reflns_theta_full 26.46
_diffrn_reflns_theta_max 26.46
_diffrn_reflns_theta_min 2.46
_exptl_absorpt_coefficient_mu 0.097
_exptl_absorpt_correction_type none
_exptl_crystal_colour colorless
_exptl_crystal_density_diffrn 1.265
_exptl_crystal_density_method 'not measured'
_exptl_crystal_description tablet
_exptl_crystal_F_000 1176
_exptl_crystal_size_max 1.1
_exptl_crystal_size_mid 0.3
_exptl_crystal_size_min 0.07
_refine_diff_density_max 0.186
_refine_diff_density_min -0.106
_refine_diff_density_rms 0.022
_refine_ls_abs_structure_details 'Flack H D (1983), Acta Cryst. A39, 876-881'
_refine_ls_abs_structure_Flack 10(10)
_refine_ls_extinction_method none
_refine_ls_goodness_of_fit_ref 1.041
_refine_ls_hydrogen_treatment constr
_refine_ls_matrix_type full
_refine_ls_number_parameters 362
_refine_ls_number_reflns 2781
_refine_ls_number_restraints 0
_refine_ls_restrained_S_all 1.041
_refine_ls_R_factor_all 0.0604
_refine_ls_R_factor_gt 0.042
_refine_ls_shift/su_max 0
_refine_ls_shift/su_mean 0
_refine_ls_structure_factor_coef Fsqd
_refine_ls_weighting_details 'calc w=1/[\s^2^(Fo^2^)+(0.0238P)^2^+0.0000P] where P=(Fo^2^+2Fc^2^)/3'
_refine_ls_weighting_scheme calc
_refine_ls_wR_factor_gt 0.073
_refine_ls_wR_factor_ref 0.0769
_reflns_number_gt 2055
_reflns_number_total 2781
_reflns_threshold_expression >2sigma(I)
_cod_data_source_file ol070835fsi20070409_021713.cif
_cod_data_source_block el237m
_cod_depositor_comments
;
The following automatic conversions were performed:

'_refine_ls_hydrogen_treatment' value 'constrained' was replaced with
the value 'constr' as specified in the replacement file
'src/cod-tools/trunk/data/replacement-values/replacement_values.lst'.

Automatic conversion script
Id: cif_fix_values 5376 2017-05-30 11:51:03Z andrius 
;
_cod_database_code 1505420

loop_
_symmetry_equiv_pos_as_xyz
'x, y, z'
'-x+1/2, -y, z+1/2'
'x+1/2, -y+1/2, -z'
'-x, y+1/2, -z+1/2'

loop_
_atom_site_label
_atom_site_type_symbol
_atom_site_fract_x
_atom_site_fract_y
_atom_site_fract_z
_atom_site_U_iso_or_equiv
_atom_site_adp_type
_atom_site_occupancy
_atom_site_symmetry_multiplicity
_atom_site_calc_flag
_atom_site_refinement_flags
F1 F 0.83819(14) 0.10351(19) 0.24837(5) 0.0570(4) Uani 1 1 d .
F2 F 0.86053(17) -0.0316(2) 0.19241(6) 0.0720(5) Uani 1 1 d .
O1 O 0.7932(2) 0.2668(2) 0.18535(7) 0.0618(6) Uani 1 1 d .
O2 O 0.6308(3) 0.1317(3) 0.15641(8) 0.0827(8) Uani 1 1 d .
O3 O 0.70671(17) -0.1826(2) 0.24341(6) 0.0444(4) Uani 1 1 d .
O4 O 0.53954(18) 0.1495(2) 0.25830(6) 0.0537(5) Uani 1 1 d .
H4 H 0.4936 0.1829 0.278 0.081 Uiso 1 1 calc R
O5 O 0.72216(19) -0.4246(2) 0.28487(7) 0.0545(5) Uani 1 1 d .
O6 O 0.79581(17) -0.1354(2) 0.35728(6) 0.0519(5) Uani 1 1 d .
O7 O 0.53661(17) 0.0236(2) 0.34649(6) 0.0470(5) Uani 1 1 d .
C1 C 0.8482(4) 0.4964(6) 0.16387(17) 0.1108(16) Uani 1 1 d .
H1A H 0.8219 0.5282 0.1924 0.166 Uiso 1 1 calc R
H1B H 0.8315 0.5676 0.1427 0.166 Uiso 1 1 calc R
H1C H 0.9431 0.4738 0.164 0.166 Uiso 1 1 calc R
C2 C 0.7686(4) 0.3729(4) 0.15240(11) 0.0689(10) Uani 1 1 d .
H2A H 0.6726 0.3955 0.1515 0.083 Uiso 1 1 calc R
H2B H 0.7954 0.3395 0.1238 0.083 Uiso 1 1 calc R
C3 C 0.7197(3) 0.1549(4) 0.18273(9) 0.0533(7) Uani 1 1 d .
C4 C 0.7665(3) 0.0451(3) 0.21503(9) 0.0480(7) Uani 1 1 d .
C5 C 0.6555(3) -0.0511(3) 0.23199(8) 0.0418(6) Uani 1 1 d .
H5 H 0.5934 -0.0662 0.2074 0.05 Uiso 1 1 calc R
C6 C 0.7857(3) -0.1884(3) 0.28265(9) 0.0424(6) Uani 1 1 d .
H6 H 0.8642 -0.1272 0.2794 0.051 Uiso 1 1 calc R
C7 C 0.7018(2) -0.1395(3) 0.32159(8) 0.0409(6) Uani 1 1 d .
H7 H 0.6303 -0.2069 0.3279 0.049 Uiso 1 1 calc R
C8 C 0.6382(2) 0.0013(3) 0.31375(8) 0.0408(6) Uani 1 1 d .
H8 H 0.7082 0.0726 0.3162 0.049 Uiso 1 1 calc R
C9 C 0.5704(2) 0.0107(3) 0.26847(8) 0.0413(6) Uani 1 1 d .
H9 H 0.4847 -0.0404 0.2698 0.05 Uiso 1 1 calc R
C10 C 0.8355(3) -0.3336(3) 0.28614(10) 0.0491(7) Uani 1 1 d .
H10A H 0.8966 -0.3538 0.2621 0.059 Uiso 1 1 calc R
H10B H 0.8848 -0.3458 0.3133 0.059 Uiso 1 1 calc R
C11 C 0.7615(3) -0.5654(3) 0.29113(10) 0.0573(8) Uani 1 1 d .
H11A H 0.8411 -0.5842 0.2734 0.069 Uiso 1 1 calc R
H11B H 0.6889 -0.6247 0.2809 0.069 Uiso 1 1 calc R
C12 C 0.7926(3) -0.6005(3) 0.33779(9) 0.0488(7) Uani 1 1 d .
C13 C 0.8897(3) -0.6971(4) 0.34775(10) 0.0594(8) Uani 1 1 d .
H13 H 0.9407 -0.7363 0.3254 0.071 Uiso 1 1 calc R
C14 C 0.9127(4) -0.7370(5) 0.39032(12) 0.0779(11) Uani 1 1 d .
H14 H 0.9766 -0.8049 0.3964 0.093 Uiso 1 1 calc R
C15 C 0.8423(5) -0.6773(6) 0.42360(13) 0.0915(13) Uani 1 1 d .
H15 H 0.8599 -0.7021 0.4524 0.11 Uiso 1 1 calc R
C16 C 0.7456(5) -0.5808(5) 0.41441(13) 0.0898(13) Uani 1 1 d .
H16 H 0.6963 -0.5412 0.4371 0.108 Uiso 1 1 calc R
C17 C 0.7205(4) -0.5417(4) 0.37212(11) 0.0698(9) Uani 1 1 d .
H17 H 0.6548 -0.4754 0.3663 0.084 Uiso 1 1 calc R
C18 C 0.7398(3) -0.1413(6) 0.39936(9) 0.0885(15) Uani 1 1 d .
H18A H 0.6754 -0.2167 0.401 0.106 Uiso 1 1 calc R
H18B H 0.6914 -0.0563 0.4054 0.106 Uiso 1 1 calc R
C19 C 0.8489(3) -0.1617(5) 0.43286(10) 0.0676(10) Uani 1 1 d .
C20 C 0.9431(5) -0.2630(5) 0.42963(16) 0.0958(14) Uani 1 1 d .
H20 H 0.9434 -0.3189 0.4049 0.115 Uiso 1 1 calc R
C21 C 1.0383(5) -0.2858(7) 0.46179(18) 0.1171(18) Uani 1 1 d .
H21 H 1.1015 -0.3565 0.4592 0.141 Uiso 1 1 calc R
C22 C 1.0372(6) -0.2013(8) 0.49769(17) 0.124(2) Uani 1 1 d .
H22 H 1.1001 -0.216 0.5199 0.149 Uiso 1 1 calc R
C23 C 0.9454(5) -0.0956(7) 0.50167(16) 0.1171(19) Uani 1 1 d .
H23 H 0.9468 -0.0377 0.5259 0.141 Uiso 1 1 calc R
C24 C 0.8516(4) -0.0775(6) 0.46906(12) 0.0887(13) Uani 1 1 d .
H24 H 0.7884 -0.0067 0.4714 0.106 Uiso 1 1 calc R
C25 C 0.5325(4) 0.1580(4) 0.36361(13) 0.0785(11) Uani 1 1 d .
H25A H 0.5136 0.2229 0.3403 0.094 Uiso 1 1 calc R
H25B H 0.6201 0.181 0.3761 0.094 Uiso 1 1 calc R
C26 C 0.4249(3) 0.1699(4) 0.39819(10) 0.0601(9) Uani 1 1 d .
C27 C 0.4000(4) 0.0654(5) 0.42677(11) 0.0763(11) Uani 1 1 d .
H27 H 0.4517 -0.0147 0.4253 0.092 Uiso 1 1 calc R
C28 C 0.2977(5) 0.0767(7) 0.45839(12) 0.1009(16) Uani 1 1 d .
H28 H 0.2796 0.0038 0.4772 0.121 Uiso 1 1 calc R
C29 C 0.2259(5) 0.1948(8) 0.46114(14) 0.1062(17) Uani 1 1 d .
H29 H 0.1592 0.2036 0.4825 0.127 Uiso 1 1 calc R
C30 C 0.2495(4) 0.3014(6) 0.43316(15) 0.1017(16) Uani 1 1 d .
H30 H 0.1981 0.3816 0.4351 0.122 Uiso 1 1 calc R
C31 C 0.3509(4) 0.2895(5) 0.40168(12) 0.0777(11) Uani 1 1 d .
H31 H 0.3687 0.3628 0.3829 0.093 Uiso 1 1 calc R

loop_
_atom_site_aniso_label
_atom_site_aniso_U_11
_atom_site_aniso_U_22
_atom_site_aniso_U_33
_atom_site_aniso_U_23
_atom_site_aniso_U_13
_atom_site_aniso_U_12
F1 0.0481(9) 0.0597(11) 0.0633(9) 0.0120(9) -0.0091(8) -0.0154(8)
F2 0.0655(11) 0.0628(13) 0.0876(12) 0.0083(11) 0.0280(9) 0.0101(10)
O1 0.0665(13) 0.0517(15) 0.0673(13) 0.0173(12) -0.0028(11) -0.0030(11)
O2 0.0933(18) 0.078(2) 0.0772(16) 0.0216(16) -0.0260(14) -0.0138(15)
O3 0.0480(10) 0.0362(11) 0.0489(9) -0.0014(9) -0.0077(8) -0.0012(8)
O4 0.0533(11) 0.0443(13) 0.0635(12) 0.0028(11) 0.0009(9) 0.0095(9)
O5 0.0506(12) 0.0357(12) 0.0772(13) 0.0061(11) -0.0087(10) -0.0011(9)
O6 0.0442(10) 0.0619(14) 0.0496(10) 0.0056(10) -0.0091(8) -0.0039(9)
O7 0.0443(10) 0.0435(12) 0.0530(10) -0.0014(10) 0.0097(8) -0.0017(9)
C1 0.104(3) 0.085(3) 0.143(4) 0.063(3) -0.023(3) -0.023(3)
C2 0.074(2) 0.060(2) 0.073(2) 0.0254(19) 0.0106(17) 0.0070(18)
C3 0.0599(17) 0.050(2) 0.0496(15) 0.0039(14) 0.0029(15) -0.0030(16)
C4 0.0448(16) 0.0469(19) 0.0522(14) 0.0016(14) 0.0035(13) -0.0011(13)
C5 0.0404(15) 0.0396(17) 0.0453(14) 0.0044(12) -0.0079(11) -0.0030(12)
C6 0.0353(14) 0.0374(16) 0.0543(14) 0.0030(13) -0.0015(12) -0.0031(12)
C7 0.0358(13) 0.0403(17) 0.0466(14) 0.0053(13) -0.0057(10) -0.0046(11)
C8 0.0342(13) 0.0398(16) 0.0483(14) 0.0001(13) 0.0011(10) -0.0053(12)
C9 0.0328(13) 0.0389(17) 0.0523(15) 0.0061(13) -0.0035(10) -0.0025(11)
C10 0.0399(15) 0.0452(18) 0.0623(17) 0.0009(15) -0.0010(13) 0.0024(13)
C11 0.069(2) 0.0344(17) 0.0683(18) 0.0025(15) -0.0132(15) -0.0003(14)
C12 0.0515(16) 0.0367(18) 0.0581(16) 0.0030(14) -0.0030(13) -0.0071(13)
C13 0.0523(18) 0.060(2) 0.066(2) 0.0029(18) -0.0038(15) 0.0000(16)
C14 0.077(2) 0.081(3) 0.075(3) 0.013(2) -0.0110(19) 0.014(2)
C15 0.109(3) 0.100(4) 0.065(2) 0.014(2) -0.010(2) 0.008(3)
C16 0.117(4) 0.083(3) 0.069(2) -0.009(2) 0.021(2) 0.006(3)
C17 0.082(2) 0.055(2) 0.072(2) -0.0028(18) 0.0079(17) 0.0126(18)
C18 0.068(2) 0.150(5) 0.0471(18) 0.000(2) -0.0068(16) 0.009(2)
C19 0.067(2) 0.085(3) 0.0511(18) 0.0130(19) -0.0104(16) -0.009(2)
C20 0.096(3) 0.091(3) 0.101(3) -0.012(3) -0.034(3) 0.011(3)
C21 0.115(4) 0.103(4) 0.133(4) 0.017(4) -0.047(3) 0.018(3)
C22 0.139(4) 0.149(6) 0.083(3) 0.020(4) -0.059(3) -0.003(4)
C23 0.123(4) 0.141(6) 0.088(3) -0.032(3) -0.039(3) 0.009(4)
C24 0.089(3) 0.100(4) 0.076(3) -0.008(2) -0.013(2) 0.009(3)
C25 0.095(3) 0.053(2) 0.087(2) -0.015(2) 0.034(2) -0.002(2)
C26 0.0623(19) 0.062(2) 0.0562(18) -0.0095(18) 0.0046(14) 0.0035(17)
C27 0.080(2) 0.089(3) 0.060(2) -0.005(2) 0.0101(17) 0.011(2)
C28 0.108(3) 0.138(5) 0.057(2) 0.009(3) 0.022(2) 0.005(3)
C29 0.091(3) 0.158(6) 0.070(3) -0.027(3) 0.018(2) 0.024(4)
C30 0.091(3) 0.119(4) 0.096(3) -0.030(3) 0.001(2) 0.037(3)
C31 0.081(3) 0.077(3) 0.075(2) -0.007(2) 0.0072(19) 0.015(2)

loop_
_atom_type_symbol
_atom_type_description
_atom_type_scat_dispersion_real
_atom_type_scat_dispersion_imag
_atom_type_scat_source
C C 0.0033 0 'International Tables Vol C Tables 4.2.6.8 and 6.1.1.4'
H H 0 0 'International Tables Vol C Tables 4.2.6.8 and 6.1.1.4'
O O 0.0106 0 'International Tables Vol C Tables 4.2.6.8 and 6.1.1.4'
F F 0.0171 0 'International Tables Vol C Tables 4.2.6.8 and 6.1.1.4'

loop_
_geom_angle_atom_site_label_1
_geom_angle_atom_site_label_2
_geom_angle_atom_site_label_3
_geom_angle
C3 O1 C2 116.8(3)
C5 O3 C6 115.8(2)
C9 O4 H4 109.5
C10 O5 C11 112.1(2)
C18 O6 C7 116.4(2)
C25 O7 C8 114.9(2)
C2 C1 H1A 109.5
C2 C1 H1B 109.5
H1A C1 H1B 109.5
C2 C1 H1C 109.5
H1A C1 H1C 109.5
H1B C1 H1C 109.5
O1 C2 C1 108.7(3)
O1 C2 H2A 110
C1 C2 H2A 110
O1 C2 H2B 110
C1 C2 H2B 110
H2A C2 H2B 108.3
O2 C3 O1 126.5(3)
O2 C3 C4 121.3(3)
O1 C3 C4 112.0(3)
F1 C4 F2 104.6(2)
F1 C4 C3 110.5(2)
F2 C4 C3 104.8(2)
F1 C4 C5 111.8(2)
F2 C4 C5 108.8(3)
C3 C4 C5 115.5(2)
O3 C5 C9 111.8(2)
O3 C5 C4 112.3(2)
C9 C5 C4 113.7(2)
O3 C5 H5 106.1
C9 C5 H5 106.1
C4 C5 H5 106.1
O3 C6 C10 106.0(2)
O3 C6 C7 110.4(2)
C10 C6 C7 114.5(2)
O3 C6 H6 108.6
C10 C6 H6 108.6
C7 C6 H6 108.6
O6 C7 C8 111.2(2)
O6 C7 C6 104.68(19)
C8 C7 C6 112.3(2)
O6 C7 H7 109.5
C8 C7 H7 109.5
C6 C7 H7 109.5
O7 C8 C7 108.3(2)
O7 C8 C9 108.49(19)
C7 C8 C9 111.9(2)
O7 C8 H8 109.4
C7 C8 H8 109.4
C9 C8 H8 109.4
O4 C9 C5 109.5(2)
O4 C9 C8 110.3(2)
C5 C9 C8 113.4(2)
O4 C9 H9 107.8
C5 C9 H9 107.8
C8 C9 H9 107.8
O5 C10 C6 109.0(2)
O5 C10 H10A 109.9
C6 C10 H10A 109.9
O5 C10 H10B 109.9
C6 C10 H10B 109.9
H10A C10 H10B 108.3
O5 C11 C12 113.5(3)
O5 C11 H11A 108.9
C12 C11 H11A 108.9
O5 C11 H11B 108.9
C12 C11 H11B 108.9
H11A C11 H11B 107.7
C13 C12 C17 117.9(3)
C13 C12 C11 120.6(3)
C17 C12 C11 121.5(3)
C12 C13 C14 121.1(3)
C12 C13 H13 119.5
C14 C13 H13 119.5
C15 C14 C13 120.2(4)
C15 C14 H14 119.9
C13 C14 H14 119.9
C14 C15 C16 119.6(4)
C14 C15 H15 120.2
C16 C15 H15 120.2
C15 C16 C17 120.7(4)
C15 C16 H16 119.7
C17 C16 H16 119.7
C16 C17 C12 120.5(3)
C16 C17 H17 119.8
C12 C17 H17 119.8
O6 C18 C19 110.5(3)
O6 C18 H18A 109.5
C19 C18 H18A 109.5
O6 C18 H18B 109.5
C19 C18 H18B 109.5
H18A C18 H18B 108.1
C20 C19 C24 118.4(3)
C20 C19 C18 122.5(4)
C24 C19 C18 119.0(4)
C19 C20 C21 122.0(5)
C19 C20 H20 119
C21 C20 H20 119
C22 C21 C20 118.1(5)
C22 C21 H21 120.9
C20 C21 H21 120.9
C21 C22 C23 121.5(4)
C21 C22 H22 119.2
C23 C22 H22 119.2
C24 C23 C22 118.4(5)
C24 C23 H23 120.8
C22 C23 H23 120.8
C23 C24 C19 121.5(4)
C23 C24 H24 119.3
C19 C24 H24 119.3
O7 C25 C26 110.7(3)
O7 C25 H25A 109.5
C26 C25 H25A 109.5
O7 C25 H25B 109.5
C26 C25 H25B 109.5
H25A C25 H25B 108.1
C27 C26 C31 119.0(3)
C27 C26 C25 121.5(3)
C31 C26 C25 119.6(4)
C26 C27 C28 120.9(4)
C26 C27 H27 119.5
C28 C27 H27 119.5
C29 C28 C27 119.1(5)
C29 C28 H28 120.4
C27 C28 H28 120.4
C28 C29 C30 121.1(4)
C28 C29 H29 119.5
C30 C29 H29 119.5
C29 C30 C31 119.6(5)
C29 C30 H30 120.2
C31 C30 H30 120.2
C26 C31 C30 120.3(4)
C26 C31 H31 119.9
C30 C31 H31 119.9

loop_
_geom_bond_atom_site_label_1
_geom_bond_atom_site_label_2
_geom_bond_distance
F1 C4 1.364(3)
F2 C4 1.375(3)
O1 C3 1.308(4)
O1 C2 1.461(4)
O2 C3 1.210(4)
O3 C5 1.416(4)
O3 C6 1.431(3)
O4 C9 1.415(4)
O4 H4 0.82
O5 C10 1.424(3)
O5 C11 1.432(4)
O6 C18 1.401(4)
O6 C7 1.432(3)
O7 C25 1.406(4)
O7 C8 1.431(3)
C1 C2 1.475(7)
C1 H1A 0.96
C1 H1B 0.96
C1 H1C 0.96
C2 H2A 0.97
C2 H2B 0.97
C3 C4 1.524(4)
C4 C5 1.528(4)
C5 C9 1.519(4)
C5 H5 0.98
C6 C10 1.496(4)
C6 C7 1.525(4)
C6 H6 0.98
C7 C8 1.522(4)
C7 H7 0.98
C8 C9 1.540(4)
C8 H8 0.98
C9 H9 0.98
C10 H10A 0.97
C10 H10B 0.97
C11 C12 1.499(4)
C11 H11A 0.97
C11 H11B 0.97
C12 C13 1.374(5)
C12 C17 1.389(4)
C13 C14 1.377(5)
C13 H13 0.93
C14 C15 1.361(6)
C14 H14 0.93
C15 C16 1.364(6)
C15 H15 0.93
C16 C17 1.370(5)
C16 H16 0.93
C17 H17 0.93
C18 C19 1.498(5)
C18 H18A 0.97
C18 H18B 0.97
C19 C20 1.355(6)
C19 C24 1.376(5)
C20 C21 1.377(6)
C20 H20 0.93
C21 C22 1.370(8)
C21 H21 0.93
C22 C23 1.373(9)
C22 H22 0.93
C23 C24 1.370(6)
C23 H23 0.93
C24 H24 0.93
C25 C26 1.501(4)
C25 H25A 0.97
C25 H25B 0.97
C26 C27 1.361(5)
C26 C31 1.375(5)
C27 C28 1.401(5)
C27 H27 0.93
C28 C29 1.349(8)
C28 H28 0.93
C29 C30 1.362(8)
C29 H29 0.93
C30 C31 1.392(6)
C30 H30 0.93
C31 H31 0.93

loop_
_cod_related_entry_id
_cod_related_entry_code
_cod_related_entry_database
1 30651605 ChemSpider
